data_4068612
loop_
_publ_author_name
'Zhang, Xiaoming'
'Liu, Bin'
'Liu, Ailing'
'Xie, Weilong'
'Chen, Wanzhi'

_publ_section_title
;
 Steric Bulkiness-Dependent Structural Diversity in Nickel(II) Complexes
 of N-Heterocyclic Carbenes: Synthesis and Structural Characterization of
 Tetra-, Penta-, and Hexacoordinate Nickel Complexes
;
_journal_issue 5
_journal_name_full Organometallics
_journal_page_first 1336
_journal_paper_doi 10.1021/om800982r
_journal_volume 28
_journal_year 2009
_chemical_formula_sum 'C34 H40 F12 N8 Ni P2'
_chemical_formula_weight 909.39
_chemical_name_systematic
; 
 ? 
;
_space_group_IT_number 15
_symmetry_cell_setting monoclinic
_symmetry_space_group_name_Hall '-C 2yc'
_symmetry_space_group_name_H-M 'C 1 2/c 1'
_atom_sites_solution_hydrogens geom
_atom_sites_solution_primary direct
_atom_sites_solution_secondary difmap
_audit_creation_method SHELXL-97
_cell_angle_alpha 90.00
_cell_angle_beta 95.253(2)
_cell_angle_gamma 90.00
_cell_formula_units_Z 4
_cell_length_a 10.9966(11)
_cell_length_b 24.219(2)
_cell_length_c 15.5430(18)
_cell_measurement_temperature 298(2)
_cell_volume 4122.1(7)
_computing_cell_refinement 'Bruker SMART'
_computing_data_collection 'Bruker SMART'
_computing_data_reduction 'Bruker SAINT'
_computing_molecular_graphics 'Bruker SHELXTL'
_computing_publication_material 'Bruker SHELXTL'
_computing_structure_refinement 'SHELXL-97 (Sheldrick, 1997)'
_computing_structure_solution 'SHELXS-97 (Sheldrick, 1990)'
_diffrn_ambient_temperature 298(2)
_diffrn_measured_fraction_theta_full 0.995
_diffrn_measured_fraction_theta_max 0.995
_diffrn_measurement_device_type 'CCD area detector'
_diffrn_measurement_method 'phi and omega scans'
_diffrn_radiation_monochromator graphite
_diffrn_radiation_source 'fine-focus sealed tube'
_diffrn_radiation_type MoK\a
_diffrn_radiation_wavelength 0.71073
_diffrn_reflns_av_R_equivalents 0.0460
_diffrn_reflns_av_sigmaI/netI 0.0477
_diffrn_reflns_limit_h_max 11
_diffrn_reflns_limit_h_min -13
_diffrn_reflns_limit_k_max 23
_diffrn_reflns_limit_k_min -28
_diffrn_reflns_limit_l_max 18
_diffrn_reflns_limit_l_min -18
_diffrn_reflns_number 10173
_diffrn_reflns_theta_full 25.01
_diffrn_reflns_theta_max 25.01
_diffrn_reflns_theta_min 2.04
_exptl_absorpt_coefficient_mu 0.639
_exptl_absorpt_correction_T_max 0.7843
_exptl_absorpt_correction_T_min 0.7243
_exptl_absorpt_correction_type multi-scan
_exptl_absorpt_process_details sadabs
_exptl_crystal_density_diffrn 1.465
_exptl_crystal_density_method 'not measured'
_exptl_crystal_F_000 1864
_exptl_crystal_size_max 0.54
_exptl_crystal_size_mid 0.50
_exptl_crystal_size_min 0.40
_refine_diff_density_max 0.808
_refine_diff_density_min -0.603
_refine_diff_density_rms 0.092
_refine_ls_extinction_method none
_refine_ls_goodness_of_fit_ref 1.053
_refine_ls_hydrogen_treatment constr
_refine_ls_matrix_type full
_refine_ls_number_parameters 258
_refine_ls_number_reflns 3620
_refine_ls_number_restraints 0
_refine_ls_restrained_S_all 1.053
_refine_ls_R_factor_all 0.0876
_refine_ls_R_factor_gt 0.0595
_refine_ls_shift/su_max 0.000
_refine_ls_shift/su_mean 0.000
_refine_ls_structure_factor_coef Fsqd
_refine_ls_weighting_details 'calc w=1/[\s^2^(Fo^2^)+(0.0910P)^2^+14.9132P] where P=(Fo^2^+2Fc^2^)/3'
_refine_ls_weighting_scheme calc
_refine_ls_wR_factor_gt 0.1561
_refine_ls_wR_factor_ref 0.1894
_reflns_number_gt 2631
_reflns_number_total 3620
_reflns_threshold_expression >2sigma(I)
_cod_data_source_file om800982r_si_002.cif
_cod_data_source_block 071213b
_cod_depositor_comments
;
The following automatic conversions were performed:

'_symmetry_cell_setting' value 'Monoclinic' changed to 'monoclinic'
according to /home/saulius/struct/CIF-dictionaries/cif_core.dic
dictionary named 'cif_core.dic' version 2.4.2 from 2011-04-26.

Automatic conversion script
Id: cif_fix_values 1715 2011-07-08 13:25:40Z adriana 
;
_cod_original_cell_volume 4122.2(7)
_cod_original_sg_symbol_H-M C2/c
_cod_database_code 4068612

loop_
_symmetry_equiv_pos_as_xyz
'x, y, z'
'-x, y, -z+1/2'
'x+1/2, y+1/2, z'
'-x+1/2, y+1/2, -z+1/2'
'-x, -y, -z'
'x, -y, z-1/2'
'-x+1/2, -y+1/2, -z'
'x+1/2, -y+1/2, z-1/2'

loop_
_atom_site_label
_atom_site_type_symbol
_atom_site_fract_x
_atom_site_fract_y
_atom_site_fract_z
_atom_site_U_iso_or_equiv
_atom_site_adp_type
_atom_site_occupancy
_atom_site_symmetry_multiplicity
_atom_site_calc_flag
_atom_site_refinement_flags
Ni1 Ni 0.5000 0.40116(3) 0.2500 0.0336(3) Uani 1 2 d S
F1 F 0.1825(4) 0.39156(18) 0.0810(3) 0.1108(15) Uani 1 1 d .
F2 F -0.0744(3) 0.35127(19) -0.0038(3) 0.1179(17) Uani 1 1 d .
F3 F -0.0092(5) 0.4272(2) 0.0583(4) 0.140(2) Uani 1 1 d .
F4 F 0.0240(5) 0.3487(3) 0.1288(3) 0.154(2) Uani 1 1 d .
F5 F 0.1134(4) 0.31410(17) 0.0192(3) 0.1062(15) Uani 1 1 d .
F6 F 0.0824(4) 0.3946(2) -0.0501(3) 0.131(2) Uani 1 1 d .
N1 N 0.6709(3) 0.35137(15) 0.1566(2) 0.0424(9) Uani 1 1 d .
N2 N 0.5058(3) 0.30458(14) 0.1317(2) 0.0393(8) Uani 1 1 d .
N3 N 0.5619(3) 0.45505(14) 0.1710(2) 0.0354(8) Uani 1 1 d .
N4 N 0.3734(3) 0.49689(15) 0.1567(2) 0.0428(9) Uani 1 1 d .
P1 P 0.05384(12) 0.37135(6) 0.03822(9) 0.0531(4) Uani 1 1 d .
C1 C 0.5545(4) 0.34772(17) 0.1767(3) 0.0362(10) Uani 1 1 d .
C2 C 0.5924(5) 0.2811(2) 0.0835(3) 0.0535(13) Uani 1 1 d .
H2 H 0.5811 0.2506 0.0473 0.064 Uiso 1 1 calc R
C3 C 0.6950(5) 0.3103(2) 0.0987(3) 0.0545(13) Uani 1 1 d .
H3 H 0.7685 0.3043 0.0750 0.065 Uiso 1 1 calc R
C4 C 0.7456(4) 0.40000(19) 0.1829(3) 0.0482(12) Uani 1 1 d .
H4A H 0.8231 0.3982 0.1579 0.058 Uiso 1 1 calc R
H4B H 0.7619 0.4007 0.2453 0.058 Uiso 1 1 calc R
C5 C 0.6777(4) 0.45148(18) 0.1526(3) 0.0404(10) Uani 1 1 d .
C6 C 0.7329(5) 0.4934(2) 0.1065(3) 0.0555(13) Uani 1 1 d .
H6 H 0.8144 0.4905 0.0956 0.067 Uiso 1 1 calc R
C7 C 0.6659(5) 0.5381(2) 0.0782(4) 0.0602(14) Uani 1 1 d .
H7 H 0.7017 0.5664 0.0488 0.072 Uiso 1 1 calc R
C8 C 0.5426(5) 0.5414(2) 0.0938(3) 0.0508(12) Uani 1 1 d .
C9 C 0.4923(4) 0.49845(17) 0.1399(3) 0.0373(10) Uani 1 1 d .
C10 C 0.3011(5) 0.5381(2) 0.1294(3) 0.0527(12) Uani 1 1 d .
C11 C 0.3450(6) 0.5833(2) 0.0829(4) 0.0659(16) Uani 1 1 d .
H11 H 0.2923 0.6119 0.0645 0.079 Uiso 1 1 calc R
C12 C 0.4635(6) 0.5851(2) 0.0651(4) 0.0660(16) Uani 1 1 d .
H12 H 0.4923 0.6146 0.0346 0.079 Uiso 1 1 calc R
C13 C 0.1704(5) 0.5351(3) 0.1480(4) 0.0735(17) Uani 1 1 d .
H13A H 0.1197 0.5304 0.0949 0.110 Uiso 1 1 calc R
H13B H 0.1483 0.5685 0.1757 0.110 Uiso 1 1 calc R
H13C H 0.1593 0.5043 0.1854 0.110 Uiso 1 1 calc R
C14 C 0.3776(4) 0.28709(19) 0.1282(3) 0.0471(11) Uani 1 1 d .
H14A H 0.3475 0.2808 0.0684 0.056 Uiso 1 1 calc R
H14B H 0.3298 0.3168 0.1500 0.056 Uiso 1 1 calc R
C15 C 0.3577(5) 0.2351(2) 0.1798(3) 0.0526(12) Uani 1 1 d .
H15A H 0.3829 0.2419 0.2403 0.063 Uiso 1 1 calc R
H15B H 0.4085 0.2057 0.1602 0.063 Uiso 1 1 calc R
C16 C 0.2252(5) 0.2165(3) 0.1707(5) 0.0790(18) Uani 1 1 d .
H16A H 0.1740 0.2472 0.1847 0.095 Uiso 1 1 calc R
H16B H 0.2026 0.2065 0.1109 0.095 Uiso 1 1 calc R
C17 C 0.2008(8) 0.1690(4) 0.2265(6) 0.121(3) Uani 1 1 d .
H17A H 0.2582 0.1400 0.2184 0.182 Uiso 1 1 calc R
H17B H 0.1194 0.1557 0.2114 0.182 Uiso 1 1 calc R
H17C H 0.2089 0.1804 0.2859 0.182 Uiso 1 1 calc R

loop_
_atom_site_aniso_label
_atom_site_aniso_U_11
_atom_site_aniso_U_22
_atom_site_aniso_U_33
_atom_site_aniso_U_23
_atom_site_aniso_U_13
_atom_site_aniso_U_12
Ni1 0.0344(4) 0.0324(4) 0.0354(4) 0.000 0.0112(3) 0.000
F1 0.083(3) 0.105(3) 0.137(4) -0.017(3) -0.031(3) -0.006(2)
F2 0.053(2) 0.122(3) 0.172(5) 0.034(3) -0.022(2) -0.021(2)
F3 0.143(4) 0.089(3) 0.186(5) -0.031(3) 0.003(4) 0.054(3)
F4 0.154(5) 0.218(6) 0.097(3) 0.059(4) 0.052(3) 0.056(4)
F5 0.106(3) 0.089(3) 0.119(3) -0.036(2) -0.017(2) 0.038(2)
F6 0.079(3) 0.201(5) 0.116(4) 0.077(4) 0.025(2) 0.005(3)
N1 0.039(2) 0.040(2) 0.052(2) -0.0022(17) 0.0191(17) 0.0006(16)
N2 0.044(2) 0.0341(19) 0.040(2) -0.0020(16) 0.0075(16) -0.0002(16)
N3 0.0397(19) 0.0358(19) 0.0320(18) -0.0050(15) 0.0091(14) -0.0081(15)
N4 0.044(2) 0.043(2) 0.040(2) 0.0032(16) -0.0012(16) -0.0013(17)
P1 0.0418(7) 0.0543(8) 0.0645(9) -0.0005(6) 0.0120(6) 0.0036(6)
C1 0.038(2) 0.034(2) 0.038(2) 0.0055(18) 0.0126(18) 0.0038(18)
C2 0.070(3) 0.044(3) 0.050(3) -0.012(2) 0.023(2) -0.001(2)
C3 0.060(3) 0.049(3) 0.059(3) -0.009(2) 0.029(2) 0.002(2)
C4 0.035(2) 0.052(3) 0.060(3) -0.010(2) 0.017(2) -0.007(2)
C5 0.045(2) 0.039(2) 0.038(2) -0.0076(18) 0.0114(19) -0.0110(19)
C6 0.056(3) 0.057(3) 0.058(3) -0.008(2) 0.028(2) -0.017(2)
C7 0.081(4) 0.039(3) 0.063(3) 0.002(2) 0.024(3) -0.018(3)
C8 0.068(3) 0.042(3) 0.042(3) 0.000(2) 0.005(2) -0.016(2)
C9 0.050(3) 0.033(2) 0.029(2) -0.0031(17) 0.0015(18) -0.0047(19)
C10 0.062(3) 0.047(3) 0.046(3) -0.001(2) -0.010(2) 0.006(2)
C11 0.086(4) 0.047(3) 0.062(4) 0.009(3) -0.010(3) 0.010(3)
C12 0.100(5) 0.043(3) 0.054(3) 0.009(2) 0.002(3) -0.008(3)
C13 0.057(3) 0.066(4) 0.095(5) 0.012(3) -0.008(3) 0.016(3)
C14 0.042(2) 0.043(3) 0.055(3) -0.004(2) -0.001(2) -0.004(2)
C15 0.054(3) 0.054(3) 0.049(3) 0.002(2) 0.003(2) -0.008(2)
C16 0.061(4) 0.088(5) 0.087(4) 0.012(4) 0.002(3) -0.022(3)
C17 0.117(7) 0.133(7) 0.115(7) 0.021(6) 0.016(5) -0.065(6)

loop_
_atom_type_symbol
_atom_type_description
_atom_type_scat_dispersion_real
_atom_type_scat_dispersion_imag
_atom_type_scat_source
C C 0.0033 0.0016 'International Tables Vol C Tables 4.2.6.8 and 6.1.1.4'
H H 0.0000 0.0000 'International Tables Vol C Tables 4.2.6.8 and 6.1.1.4'
N N 0.0061 0.0033 'International Tables Vol C Tables 4.2.6.8 and 6.1.1.4'
F F 0.0171 0.0103 'International Tables Vol C Tables 4.2.6.8 and 6.1.1.4'
Ni Ni 0.3393 1.1124 'International Tables Vol C Tables 4.2.6.8 and 6.1.1.4'
P P 0.1023 0.0942 'International Tables Vol C Tables 4.2.6.8 and 6.1.1.4'

loop_
_geom_angle_atom_site_label_1
_geom_angle_atom_site_label_2
_geom_angle_atom_site_label_3
_geom_angle
_geom_angle_site_symmetry_1
_geom_angle_site_symmetry_3
C1 Ni1 C1 91.7(2) 2_655 .
C1 Ni1 N3 85.98(16) 2_655 2_655
C1 Ni1 N3 177.57(16) . 2_655
C1 Ni1 N3 177.57(16) 2_655 .
C1 Ni1 N3 85.98(16) . .
N3 Ni1 N3 96.3(2) 2_655 .
C1 N1 C3 110.3(4) . .
C1 N1 C4 120.3(4) . .
C3 N1 C4 128.4(4) . .
C1 N2 C2 109.9(4) . .
C1 N2 C14 125.5(4) . .
C2 N2 C14 124.5(4) . .
C5 N3 C9 119.3(4) . .
C5 N3 Ni1 119.0(3) . .
C9 N3 Ni1 121.4(3) . .
C10 N4 C9 118.6(4) . .
F6 P1 F3 89.5(3) . .
F6 P1 F5 91.9(3) . .
F3 P1 F5 178.1(3) . .
F6 P1 F4 178.9(3) . .
F3 P1 F4 89.5(3) . .
F5 P1 F4 89.2(3) . .
F6 P1 F2 89.5(3) . .
F3 P1 F2 87.3(3) . .
F5 P1 F2 91.3(3) . .
F4 P1 F2 90.6(3) . .
F6 P1 F1 90.8(3) . .
F3 P1 F1 92.5(3) . .
F5 P1 F1 88.8(2) . .
F4 P1 F1 89.0(3) . .
F2 P1 F1 179.7(3) . .
N2 C1 N1 105.8(4) . .
N2 C1 Ni1 136.6(3) . .
N1 C1 Ni1 117.5(3) . .
C3 C2 N2 107.3(4) . .
C2 C3 N1 106.7(4) . .
N1 C4 C5 109.1(4) . .
N3 C5 C6 121.7(4) . .
N3 C5 C4 116.2(4) . .
C6 C5 C4 122.1(4) . .
C7 C6 C5 119.5(5) . .
C6 C7 C8 119.5(5) . .
C7 C8 C9 118.6(5) . .
C7 C8 C12 124.3(5) . .
C9 C8 C12 117.0(5) . .
N4 C9 N3 115.5(4) . .
N4 C9 C8 123.4(4) . .
N3 C9 C8 121.2(4) . .
N4 C10 C11 121.5(5) . .
N4 C10 C13 117.5(5) . .
C11 C10 C13 120.9(5) . .
C12 C11 C10 120.3(5) . .
C11 C12 C8 119.1(5) . .
N2 C14 C15 113.8(4) . .
C14 C15 C16 112.3(4) . .
C17 C16 C15 113.6(6) . .

loop_
_geom_bond_atom_site_label_1
_geom_bond_atom_site_label_2
_geom_bond_distance
_geom_bond_site_symmetry_2
Ni1 C1 1.859(4) 2_655
Ni1 C1 1.859(4) .
Ni1 N3 1.956(3) 2_655
Ni1 N3 1.956(3) .
F1 P1 1.585(4) .
F2 P1 1.576(4) .
F3 P1 1.565(4) .
F4 P1 1.574(5) .
F5 P1 1.573(4) .
F6 P1 1.542(5) .
N1 C1 1.349(5) .
N1 C3 1.382(6) .
N1 C4 1.472(6) .
N2 C1 1.341(5) .
N2 C2 1.387(6) .
N2 C14 1.469(6) .
N3 C5 1.334(5) .
N3 C9 1.363(5) .
N4 C10 1.321(6) .
N4 C9 1.357(6) .
C2 C3 1.335(7) .
C4 C5 1.507(6) .
C5 C6 1.410(6) .
C6 C7 1.361(8) .
C7 C8 1.401(8) .
C8 C9 1.404(6) .
C8 C12 1.416(8) .
C10 C11 1.421(8) .
C10 C13 1.493(8) .
C11 C12 1.356(9) .
C14 C15 1.519(7) .
C15 C16 1.519(7) .
C16 C17 1.480(9) .
